data_2227519
loop_
_publ_author_name
'Mubashar-ur-Rehman, Hafiz'
'Khan, Islam Ullah'
'Arshad, Muhammad Nadeem'
'Holman, K. Travis'

_publ_section_title
;
 (2<i>S</i>)-3-Carbamoyl-2-(4-methoxybenzenesulfonamido)propanoic acid
;
_journal_coeditor_code HB5624
_journal_issue 10
_journal_name_full 'Acta Crystallographica Section E'
_journal_page_first o2596
_journal_paper_doi 10.1107/S160053681003607X
_journal_volume 66
_journal_year 2010
_chemical_formula_iupac 'C11 H14 N2 O6 S'
_chemical_formula_moiety 'C11 H14 N2 O6 S'
_chemical_formula_sum 'C11 H14 N2 O6 S'
_chemical_formula_weight 302.30
_chemical_name_systematic
;
(2<i>S</i>)-3-Carbamoyl-2-(4-methoxybenzenesulfonamido)propanoic acid
;
_space_group_IT_number 4
_symmetry_cell_setting monoclinic
_symmetry_space_group_name_Hall 'P 2yb'
_symmetry_space_group_name_H-M 'P 1 21 1'
_atom_sites_solution_hydrogens geom
_atom_sites_solution_primary direct
_atom_sites_solution_secondary difmap
_audit_creation_method SHELXL-97
_cell_angle_alpha 90.00
_cell_angle_beta 108.0900(10)
_cell_angle_gamma 90.00
_cell_formula_units_Z 2
_cell_length_a 7.14620(10)
_cell_length_b 8.9874(2)
_cell_length_c 11.1418(2)
_cell_measurement_reflns_used 8744
_cell_measurement_temperature 100(2)
_cell_measurement_theta_max 28.55
_cell_measurement_theta_min 2.97
_cell_volume 680.22(2)
_computing_cell_refinement 'SAINT (Bruker, 2007)'
_computing_data_collection 'APEX2 (Bruker, 2007)'
_computing_data_reduction 'SAINT (Bruker, 2007)'
_computing_molecular_graphics
;
ORTEP-3 (Farrugia, 1997), PLATON (Spek, 2009) and X-SEED
(Barbour, 2001)
;
_computing_publication_material 'WinGX (Farrugia, 1999) and PLATON (Spek, 2009)'
_computing_structure_refinement 'SHELXL97 (Sheldrick, 2008)'
_computing_structure_solution 'SHELXS97 (Sheldrick, 2008)'
_diffrn_ambient_temperature 100(2)
_diffrn_measured_fraction_theta_full 0.986
_diffrn_measured_fraction_theta_max 0.986
_diffrn_measurement_device_type 'Siemens SMART diffractometer equipped with a Bruker APEXII detector'
_diffrn_measurement_method '\f and \w scans'
_diffrn_radiation_monochromator graphite
_diffrn_radiation_source 'fine-focus sealed tube'
_diffrn_radiation_type MoK\a
_diffrn_radiation_wavelength 0.71073
_diffrn_reflns_av_R_equivalents 0.0282
_diffrn_reflns_av_sigmaI/netI 0.0248
_diffrn_reflns_limit_h_max 9
_diffrn_reflns_limit_h_min -9
_diffrn_reflns_limit_k_max 12
_diffrn_reflns_limit_k_min -11
_diffrn_reflns_limit_l_max 14
_diffrn_reflns_limit_l_min -14
_diffrn_reflns_number 15356
_diffrn_reflns_theta_full 28.60
_diffrn_reflns_theta_max 28.60
_diffrn_reflns_theta_min 2.97
_diffrn_standards_number 0
_exptl_absorpt_coefficient_mu 0.265
_exptl_absorpt_correction_T_max 0.9416
_exptl_absorpt_correction_T_min 0.8968
_exptl_absorpt_correction_type multi-scan
_exptl_absorpt_process_details '(SADABS; Bruker, 2007)'
_exptl_crystal_colour colorless
_exptl_crystal_density_diffrn 1.476
_exptl_crystal_density_method 'not measured'
_exptl_crystal_description needle
_exptl_crystal_F_000 316
_exptl_crystal_size_max 0.42
_exptl_crystal_size_mid 0.26
_exptl_crystal_size_min 0.23
_refine_diff_density_max 0.298
_refine_diff_density_min -0.229
_refine_ls_abs_structure_details 'Flack (1983), <b>1581 Friedel pairs</b>'
_refine_ls_abs_structure_Flack -0.01(4)
_refine_ls_extinction_method none
_refine_ls_goodness_of_fit_ref 1.040
_refine_ls_hydrogen_treatment mixed
_refine_ls_matrix_type full
_refine_ls_number_parameters 194
_refine_ls_number_reflns 3434
_refine_ls_number_restraints 1
_refine_ls_restrained_S_all 1.040
_refine_ls_R_factor_all 0.0253
_refine_ls_R_factor_gt 0.0243
_refine_ls_shift/su_max 0.000
_refine_ls_shift/su_mean 0.000
_refine_ls_structure_factor_coef Fsqd
_refine_ls_weighting_details 'calc w=1/[\s^2^(Fo^2^)+(0.0368P)^2^+0.1181P] where P=(Fo^2^+2Fc^2^)/3'
_refine_ls_weighting_scheme calc
_refine_ls_wR_factor_gt 0.0624
_refine_ls_wR_factor_ref 0.0631
_reflns_number_gt 3335
_reflns_number_total 3434
_reflns_threshold_expression I>2\s(I)
_cod_data_source_file hb5624.cif
_cod_data_source_block I
_cod_original_sg_symbol_H-M 'P 21'
_cod_database_code 2227519
_cod_database_fobs_code 2227519

loop_
_symmetry_equiv_pos_as_xyz
'x, y, z'
'-x, y+1/2, -z'

loop_
_atom_site_type_symbol
_atom_site_label
_atom_site_fract_x
_atom_site_fract_y
_atom_site_fract_z
_atom_site_U_iso_or_equiv
_atom_site_adp_type
_atom_site_calc_flag
_atom_site_refinement_flags
_atom_site_occupancy
_atom_site_disorder_assembly
_atom_site_disorder_group
S S1 -0.29092(4) -0.00600(3) 0.24767(3) 0.01463(7) Uani d . 1 . .
O O1 -0.42282(14) 0.05232(12) 0.31015(9) 0.0222(2) Uani d . 1 . .
N N1 -0.30244(16) 0.10725(12) 0.13389(10) 0.0151(2) Uani d . 1 . .
C C1 -0.04937(16) -0.00385(17) 0.35229(10) 0.0149(2) Uani d . 1 . .
H H1N -0.375(3) 0.193(2) 0.1302(16) 0.018 Uiso d . 1 . .
H H1N2 -0.739(3) -0.027(2) -0.1489(16) 0.018 Uiso d . 1 . .
O O2 -0.32080(14) -0.15497(11) 0.19714(9) 0.0228(2) Uani d . 1 . .
N N2 -0.65042(16) 0.03205(13) -0.13841(11) 0.0173(2) Uani d . 1 . .
C C2 0.08556(19) -0.11149(14) 0.34294(12) 0.0168(2) Uani d . 1 . .
H H2 0.0478 -0.1847 0.2784 0.020 Uiso calc R 1 . .
H H2N2 -0.669(2) 0.130(2) -0.1430(17) 0.020 Uiso d . 1 . .
O O3 -0.03178(13) 0.32670(11) 0.13252(9) 0.0204(2) Uani d . 1 . .
C C3 0.27541(19) -0.11253(15) 0.42761(13) 0.0181(2) Uani d . 1 . .
H H3 0.3675 -0.1859 0.4212 0.022 Uiso calc R 1 . .
O O4 0.12194(15) 0.17646(12) 0.03322(11) 0.0241(2) Uani d . 1 . .
C C4 0.32887(17) -0.00447(18) 0.52207(11) 0.0173(2) Uani d . 1 . .
H H4O 0.208(3) 0.238(2) 0.0560(19) 0.026 Uiso d . 1 . .
O O5 -0.42990(13) -0.15430(10) -0.10103(9) 0.01674(18) Uani d . 1 . .
C C5 0.1919(2) 0.10294(16) 0.53159(12) 0.0196(3) Uani d . 1 . .
H H5 0.2285 0.1754 0.5968 0.024 Uiso calc R 1 . .
O O6 0.51004(13) 0.00661(13) 0.60857(8) 0.0223(2) Uani d . 1 . .
C C6 0.0043(2) 0.10393(16) 0.44689(12) 0.0189(2) Uani d . 1 . .
H H6 -0.0877 0.1776 0.4529 0.023 Uiso calc R 1 . .
C C7 -0.17978(17) 0.09007(14) 0.05256(11) 0.0132(2) Uani d . 1 . .
H H7 -0.1132 -0.0091 0.0698 0.016 Uiso calc R 1 . .
C C8 -0.02147(17) 0.21146(14) 0.07875(12) 0.0139(2) Uani d . 1 . .
C C9 -0.30540(17) 0.09626(14) -0.08778(11) 0.0138(2) Uani d . 1 . .
H H9A -0.3628 0.1968 -0.1088 0.017 Uiso calc R 1 . .
H H9B -0.2219 0.0752 -0.1420 0.017 Uiso calc R 1 . .
C C10 -0.46823(16) -0.01830(16) -0.11135(10) 0.0134(2) Uani d . 1 . .
C C11 0.6510(2) -0.10641(19) 0.60538(14) 0.0249(3) Uani d . 1 . .
H H11A 0.5988 -0.2044 0.6167 0.037 Uiso calc R 1 . .
H H11B 0.7742 -0.0886 0.6734 0.037 Uiso calc R 1 . .
H H11C 0.6762 -0.1032 0.5238 0.037 Uiso calc R 1 . .

loop_
_atom_site_aniso_label
_atom_site_aniso_U_11
_atom_site_aniso_U_22
_atom_site_aniso_U_33
_atom_site_aniso_U_12
_atom_site_aniso_U_13
_atom_site_aniso_U_23
S1 0.01351(12) 0.01393(13) 0.01602(13) -0.00161(11) 0.00396(9) 0.00279(11)
O1 0.0180(4) 0.0296(5) 0.0215(4) 0.0010(4) 0.0097(4) 0.0059(4)
N1 0.0158(5) 0.0138(5) 0.0171(5) 0.0037(4) 0.0074(4) 0.0040(4)
C1 0.0147(5) 0.0149(5) 0.0141(5) 0.0006(5) 0.0030(4) 0.0027(5)
O2 0.0230(5) 0.0141(5) 0.0264(5) -0.0041(4) 0.0005(4) 0.0023(4)
N2 0.0125(5) 0.0143(6) 0.0252(6) -0.0011(4) 0.0061(4) 0.0012(4)
C2 0.0199(6) 0.0143(6) 0.0167(6) -0.0004(5) 0.0062(5) -0.0001(5)
O3 0.0141(4) 0.0163(5) 0.0297(5) -0.0005(3) 0.0053(4) -0.0082(4)
C3 0.0180(6) 0.0181(6) 0.0188(6) 0.0021(5) 0.0066(5) 0.0012(5)
O4 0.0170(5) 0.0220(5) 0.0373(6) -0.0072(4) 0.0144(4) -0.0125(4)
C4 0.0161(5) 0.0203(6) 0.0149(5) 0.0006(5) 0.0040(4) 0.0033(6)
O5 0.0131(4) 0.0122(4) 0.0244(4) -0.0006(3) 0.0051(3) -0.0009(4)
C5 0.0214(6) 0.0199(6) 0.0158(6) 0.0006(5) 0.0033(5) -0.0032(5)
O6 0.0168(4) 0.0290(5) 0.0180(4) 0.0028(4) 0.0009(3) -0.0013(4)
C6 0.0211(6) 0.0171(6) 0.0179(6) 0.0029(5) 0.0054(5) -0.0013(5)
C7 0.0118(5) 0.0121(5) 0.0159(5) 0.0001(4) 0.0047(4) -0.0003(4)
C8 0.0108(5) 0.0143(6) 0.0148(5) 0.0006(4) 0.0012(4) -0.0002(4)
C9 0.0121(5) 0.0131(5) 0.0157(5) -0.0017(4) 0.0037(4) -0.0002(5)
C10 0.0135(5) 0.0139(6) 0.0128(5) -0.0029(4) 0.0042(4) -0.0009(4)
C11 0.0170(6) 0.0362(8) 0.0200(6) 0.0060(5) 0.0034(5) 0.0027(6)

loop_
_atom_type_symbol
_atom_type_description
_atom_type_scat_dispersion_real
_atom_type_scat_dispersion_imag
_atom_type_scat_source
C C 0.0033 0.0016 'International Tables Vol C Tables 4.2.6.8 and 6.1.1.4'
H H 0.0000 0.0000 'International Tables Vol C Tables 4.2.6.8 and 6.1.1.4'
N N 0.0061 0.0033 'International Tables Vol C Tables 4.2.6.8 and 6.1.1.4'
O O 0.0106 0.0060 'International Tables Vol C Tables 4.2.6.8 and 6.1.1.4'
S S 0.1246 0.1234 'International Tables Vol C Tables 4.2.6.8 and 6.1.1.4'

loop_
_geom_angle_atom_site_label_1
_geom_angle_atom_site_label_2
_geom_angle_atom_site_label_3
_geom_angle_site_symmetry_1
_geom_angle_site_symmetry_3
_geom_angle
_geom_angle_publ_flag
O1 S1 O2 . . 119.27(6) ?
O1 S1 N1 . . 105.72(6) ?
O2 S1 N1 . . 108.34(6) ?
O1 S1 C1 . . 109.41(6) ?
O2 S1 C1 . . 105.36(6) ?
N1 S1 C1 . . 108.38(6) ?
C7 N1 S1 . . 122.14(9) ?
C7 N1 H1N . . 120.1(11) ?
S1 N1 H1N . . 117.0(11) ?
C2 C1 C6 . . 120.31(11) ?
C2 C1 S1 . . 120.20(10) ?
C6 C1 S1 . . 119.46(10) ?
C10 N2 H1N2 . . 118.7(12) ?
C10 N2 H2N2 . . 118.0(11) ?
H1N2 N2 H2N2 . . 123.3(16) ?
C3 C2 C1 . . 120.40(12) ?
C3 C2 H2 . . 119.8 ?
C1 C2 H2 . . 119.8 ?
C2 C3 C4 . . 119.19(12) ?
C2 C3 H3 . . 120.4 ?
C4 C3 H3 . . 120.4 ?
C8 O4 H4O . . 109.0(14) ?
O6 C4 C3 . . 124.36(12) ?
O6 C4 C5 . . 115.50(12) ?
C3 C4 C5 . . 120.14(11) ?
C6 C5 C4 . . 120.38(12) ?
C6 C5 H5 . . 119.8 ?
C4 C5 H5 . . 119.8 ?
C4 O6 C11 . . 116.86(11) ?
C5 C6 C1 . . 119.57(12) ?
C5 C6 H6 . . 120.2 ?
C1 C6 H6 . . 120.2 ?
N1 C7 C8 . . 111.01(10) ?
N1 C7 C9 . . 110.77(10) ?
C8 C7 C9 . . 109.26(10) ?
N1 C7 H7 . . 108.6 ?
C8 C7 H7 . . 108.6 ?
C9 C7 H7 . . 108.6 ?
O3 C8 O4 . . 124.77(12) ?
O3 C8 C7 . . 123.27(11) ?
O4 C8 C7 . . 111.95(10) ?
C10 C9 C7 . . 108.97(10) ?
C10 C9 H9A . . 109.9 ?
C7 C9 H9A . . 109.9 ?
C10 C9 H9B . . 109.9 ?
C7 C9 H9B . . 109.9 ?
H9A C9 H9B . . 108.3 ?
O5 C10 N2 . . 121.87(12) ?
O5 C10 C9 . . 120.94(10) ?
N2 C10 C9 . . 117.14(12) ?
O6 C11 H11A . . 109.5 ?
O6 C11 H11B . . 109.5 ?
H11A C11 H11B . . 109.5 ?
O6 C11 H11C . . 109.5 ?
H11A C11 H11C . . 109.5 ?
H11B C11 H11C . . 109.5 ?

loop_
_geom_bond_atom_site_label_1
_geom_bond_atom_site_label_2
_geom_bond_site_symmetry_2
_geom_bond_distance
_geom_bond_publ_flag
S1 O1 . 1.4336(10) ?
S1 O2 . 1.4424(11) ?
S1 N1 . 1.6078(11) ?
S1 C1 . 1.7576(11) ?
N1 C7 . 1.4514(15) ?
N1 H1N . 0.927(18) ?
C1 C2 . 1.3924(18) ?
C1 C6 . 1.3948(18) ?
N2 C10 . 1.3217(16) ?
N2 H1N2 . 0.812(19) ?
N2 H2N2 . 0.89(2) ?
C2 C3 . 1.3914(18) ?
C2 H2 . 0.9500 ?
O3 C8 . 1.2101(16) ?
C3 C4 . 1.3954(19) ?
C3 H3 . 0.9500 ?
O4 C8 . 1.3151(16) ?
O4 H4O . 0.81(2) ?
C4 O6 . 1.3565(14) ?
C4 C5 . 1.402(2) ?
O5 C10 . 1.2500(17) ?
C5 C6 . 1.3790(18) ?
C5 H5 . 0.9500 ?
O6 C11 . 1.4389(18) ?
C6 H6 . 0.9500 ?
C7 C8 . 1.5330(17) ?
C7 C9 . 1.5435(16) ?
C7 H7 . 1.0000 ?
C9 C10 . 1.5144(17) ?
C9 H9A . 0.9900 ?
C9 H9B . 0.9900 ?
C11 H11A . 0.9800 ?
C11 H11B . 0.9800 ?
C11 H11C . 0.9800 ?

loop_
_geom_hbond_atom_site_label_D
_geom_hbond_atom_site_label_H
_geom_hbond_atom_site_label_A
_geom_hbond_site_symmetry_A
_geom_hbond_distance_DH
_geom_hbond_distance_HA
_geom_hbond_distance_DA
_geom_hbond_angle_DHA
N2 H1N2 O3 2_445 0.812(19) 2.147(19) 2.9430(15) 166.9(16)
N2 H2N2 O2 2_455 0.89(2) 2.02(2) 2.8808(16) 162.9(17)
C11 H11B O3 2_646 0.98 2.48 3.3701(17) 150.2
N1 H1N O5 2_455 0.927(18) 1.907(18) 2.8196(14) 167.8(16)
O4 H4O O5 2 0.81(2) 1.79(2) 2.5875(14) 169(2)
C9 H9A O2 2_455 0.99 2.54 3.4055(16) 145

loop_
_geom_torsion_atom_site_label_1
_geom_torsion_atom_site_label_2
_geom_torsion_atom_site_label_3
_geom_torsion_atom_site_label_4
_geom_torsion_site_symmetry_1
_geom_torsion_site_symmetry_2
_geom_torsion_site_symmetry_3
_geom_torsion_site_symmetry_4
_geom_torsion
_geom_torsion_publ_flag
O1 S1 N1 C7 . . . . 176.40(10) ?
O2 S1 N1 C7 . . . . -54.66(11) ?
C1 S1 N1 C7 . . . . 59.18(11) ?
O1 S1 C1 C2 . . . . 148.92(10) ?
O2 S1 C1 C2 . . . . 19.54(12) ?
N1 S1 C1 C2 . . . . -96.25(11) ?
O1 S1 C1 C6 . . . . -29.28(12) ?
O2 S1 C1 C6 . . . . -158.65(10) ?
N1 S1 C1 C6 . . . . 85.55(11) ?
C6 C1 C2 C3 . . . . -0.15(19) ?
S1 C1 C2 C3 . . . . -178.33(10) ?
C1 C2 C3 C4 . . . . 0.06(19) ?
C2 C3 C4 O6 . . . . -179.08(12) ?
C2 C3 C4 C5 . . . . 0.4(2) ?
O6 C4 C5 C6 . . . . 178.71(12) ?
C3 C4 C5 C6 . . . . -0.8(2) ?
C3 C4 O6 C11 . . . . -3.51(19) ?
C5 C4 O6 C11 . . . . 176.95(12) ?
C4 C5 C6 C1 . . . . 0.8(2) ?
C2 C1 C6 C5 . . . . -0.26(19) ?
S1 C1 C6 C5 . . . . 177.93(11) ?
S1 N1 C7 C8 . . . . -108.87(11) ?
S1 N1 C7 C9 . . . . 129.56(10) ?
N1 C7 C8 O3 . . . . -18.96(16) ?
C9 C7 C8 O3 . . . . 103.49(14) ?
N1 C7 C8 O4 . . . . 162.62(11) ?
C9 C7 C8 O4 . . . . -74.93(13) ?
N1 C7 C9 C10 . . . . -54.36(13) ?
C8 C7 C9 C10 . . . . -176.96(10) ?
C7 C9 C10 O5 . . . . -65.42(14) ?
C7 C9 C10 N2 . . . . 112.13(12) ?

loop_
_cod_related_entry_id
_cod_related_entry_database
_cod_related_entry_code
1 ChemSpider 30656234
